data_4505533
loop_
_publ_author_name
'Fucke, Katharina'
'McIntyre, Garry J.'
'Wilkinson, Clive'
'Henry, Marc'
'Howard, Judith A. K.'
'Steed, Jonathan W.'

_publ_section_title
;
 New Insights into an Old Molecule: Interaction Energies of Theophylline
 Crystal Forms
;
_journal_issue 3
_journal_name_full 'Crystal Growth &amp; Design'
_journal_page_first 1395
_journal_paper_doi 10.1021/cg201499s
_journal_volume 12
_journal_year 2012
_chemical_formula_moiety 'C7 H8 N4 O2'
_chemical_formula_sum 'C7 H8 N4 O2'
_chemical_formula_weight 180.17
_chemical_name_common 'Theophylline form II'
_chemical_name_systematic
; 
 ? 
;
_space_group_IT_number 33
_symmetry_cell_setting orthorhombic
_symmetry_space_group_name_Hall 'P 2c -2n'
_symmetry_space_group_name_H-M 'P n a 21'
_atom_sites_solution_hydrogens geom
_atom_sites_solution_primary direct
_atom_sites_solution_secondary difmap
_audit_creation_method SHELXL-97
_cell_angle_alpha 90.00
_cell_angle_beta 90.00
_cell_angle_gamma 90.00
_cell_formula_units_Z 4
_cell_length_a 24.3301(14)
_cell_length_b 3.7707(2)
_cell_length_c 8.4850(5)
_cell_measurement_reflns_used 2698
_cell_measurement_temperature 120(2)
_cell_measurement_theta_max 29.26
_cell_measurement_theta_min 2.93
_cell_volume 778.43(8)
_computing_cell_refinement 'Bruker SMART'
_computing_data_collection 'Bruker SMART'
_computing_data_reduction 'Bruker SAINT'
_computing_structure_refinement 'SHELXL-97 (Sheldrick, 1997)'
_computing_structure_solution 'SHELXS-97 (Sheldrick, 1990)'
_diffrn_ambient_temperature 120(2)
_diffrn_measured_fraction_theta_full 1.000
_diffrn_measured_fraction_theta_max 1.000
_diffrn_measurement_device_type 'CCD area detector'
_diffrn_measurement_method 'omega and phi scans'
_diffrn_radiation_monochromator graphite
_diffrn_radiation_source 'fine-focus sealed tube'
_diffrn_radiation_type MoK\a
_diffrn_radiation_wavelength 0.71073
_diffrn_reflns_av_R_equivalents 0.0926
_diffrn_reflns_av_sigmaI/netI 0.0702
_diffrn_reflns_limit_h_max 34
_diffrn_reflns_limit_h_min -34
_diffrn_reflns_limit_k_max 5
_diffrn_reflns_limit_k_min -5
_diffrn_reflns_limit_l_max 11
_diffrn_reflns_limit_l_min -11
_diffrn_reflns_number 9220
_diffrn_reflns_theta_full 30.03
_diffrn_reflns_theta_max 30.03
_diffrn_reflns_theta_min 1.67
_exptl_absorpt_coefficient_mu 0.118
_exptl_absorpt_correction_type none
_exptl_crystal_colour colourless
_exptl_crystal_density_diffrn 1.537
_exptl_crystal_density_method 'not measured'
_exptl_crystal_description prism
_exptl_crystal_F_000 376
_exptl_crystal_size_max 0.98
_exptl_crystal_size_mid 0.14
_exptl_crystal_size_min 0.08
_refine_diff_density_max 0.228
_refine_diff_density_min -0.251
_refine_diff_density_rms 0.052
_refine_ls_abs_structure_details 'Flack H D (1983), Acta Cryst. A39, 876-881'
_refine_ls_abs_structure_Flack -0.4(14)
_refine_ls_extinction_method none
_refine_ls_goodness_of_fit_ref 0.955
_refine_ls_hydrogen_treatment constr
_refine_ls_matrix_type full
_refine_ls_number_parameters 120
_refine_ls_number_reflns 2267
_refine_ls_number_restraints 1
_refine_ls_restrained_S_all 0.955
_refine_ls_R_factor_all 0.0569
_refine_ls_R_factor_gt 0.0416
_refine_ls_shift/su_max 0.000
_refine_ls_shift/su_mean 0.000
_refine_ls_structure_factor_coef Fsqd
_refine_ls_weighting_details 'calc w=1/[\s^2^(Fo^2^)+(0.0546P)^2^+0.0000P] where P=(Fo^2^+2Fc^2^)/3'
_refine_ls_weighting_scheme calc
_refine_ls_wR_factor_gt 0.0976
_refine_ls_wR_factor_ref 0.1035
_reflns_number_gt 1784
_reflns_number_total 2267
_reflns_threshold_expression >2sigma(I)
_cod_data_source_file cg201499s_si_003.cif
_cod_data_source_block c:\users\kathi\desktop\theoii~1\try
_cod_depositor_comments
;
The following automatic conversions were performed:

'_symmetry_cell_setting' value 'Orthorhombic' changed to
'orthorhombic' according to
/home/saulius/struct/CIF-dictionaries/cif_core.dic dictionary named
'cif_core.dic' version 2.4.1 from 2010-06-29.

Automatic conversion script
Id: cif_fix_values 1715 2011-07-08 13:25:40Z adriana 
;
_cod_original_sg_symbol_H-M Pna21
_cod_database_code 4505533

loop_
_symmetry_equiv_pos_as_xyz
'x, y, z'
'-x, -y, z+1/2'
'-x+1/2, y+1/2, z+1/2'
'x+1/2, -y+1/2, z'

loop_
_atom_site_label
_atom_site_type_symbol
_atom_site_fract_x
_atom_site_fract_y
_atom_site_fract_z
_atom_site_U_iso_or_equiv
_atom_site_adp_type
_atom_site_occupancy
_atom_site_symmetry_multiplicity
_atom_site_calc_flag
_atom_site_refinement_flags
O1 O 0.35921(5) 0.8389(3) 0.42719(14) 0.0254(3) Uani 1 1 d .
N1 N 0.41029(6) 1.1083(4) 0.23199(18) 0.0226(3) Uani 1 1 d .
C3 C 0.32974(7) 1.0116(4) 0.0174(2) 0.0186(3) Uani 1 1 d .
C1 C 0.36324(7) 0.9360(4) 0.2898(2) 0.0201(3) Uani 1 1 d .
C5 C 0.32245(7) 0.8972(4) 0.1698(2) 0.0180(3) Uani 1 1 d .
O2 O 0.46054(5) 1.3946(4) 0.04225(19) 0.0329(3) Uani 1 1 d .
N2 N 0.37754(6) 1.1691(4) -0.03129(17) 0.0227(3) Uani 1 1 d .
N4 N 0.26999(6) 0.7583(4) 0.17417(17) 0.0201(3) Uani 1 1 d .
H4 H 0.2534 0.6633 0.2562 0.024 Uiso 1 1 calc R
C2 C 0.41868(7) 1.2337(5) 0.0772(2) 0.0239(4) Uani 1 1 d .
N3 N 0.28438(6) 0.9504(4) -0.07131(17) 0.0221(3) Uani 1 1 d .
C7 C 0.38407(8) 1.2857(5) -0.1949(2) 0.0289(4) Uani 1 1 d .
H7B H 0.3809 1.0809 -0.2654 0.043 Uiso 1 1 calc R
H7C H 0.4203 1.3954 -0.2082 0.043 Uiso 1 1 calc R
H7A H 0.3554 1.4588 -0.2205 0.043 Uiso 1 1 calc R
C6 C 0.45477(8) 1.1787(6) 0.3456(3) 0.0334(5) Uani 1 1 d .
H6B H 0.4470 1.3996 0.4023 0.050 Uiso 1 1 calc R
H6C H 0.4897 1.2010 0.2891 0.050 Uiso 1 1 calc R
H6A H 0.4571 0.9823 0.4209 0.050 Uiso 1 1 calc R
C4 C 0.24924(7) 0.7965(5) 0.0289(2) 0.0223(3) Uani 1 1 d .
H4A H 0.2133 0.7221 0.0001 0.027 Uiso 1 1 calc R

loop_
_atom_site_aniso_label
_atom_site_aniso_U_11
_atom_site_aniso_U_22
_atom_site_aniso_U_33
_atom_site_aniso_U_23
_atom_site_aniso_U_13
_atom_site_aniso_U_12
O1 0.0245(6) 0.0329(7) 0.0187(6) 0.0012(5) -0.0014(5) 0.0035(5)
N1 0.0165(7) 0.0252(7) 0.0261(7) -0.0037(6) -0.0012(6) 0.0003(6)
C3 0.0201(8) 0.0169(7) 0.0188(7) 0.0018(6) 0.0030(6) 0.0013(6)
C1 0.0213(8) 0.0190(8) 0.0199(7) -0.0008(7) -0.0004(7) 0.0014(7)
C5 0.0182(8) 0.0200(8) 0.0157(7) 0.0004(6) 0.0010(6) 0.0009(6)
O2 0.0237(7) 0.0341(8) 0.0410(8) -0.0039(6) 0.0083(6) -0.0066(6)
N2 0.0227(7) 0.0230(7) 0.0225(7) 0.0015(6) 0.0050(6) -0.0015(6)
N4 0.0198(7) 0.0253(7) 0.0152(6) 0.0026(5) 0.0006(6) -0.0022(6)
C2 0.0218(8) 0.0214(8) 0.0286(9) -0.0046(7) 0.0048(7) 0.0001(7)
N3 0.0232(7) 0.0252(7) 0.0180(7) 0.0013(6) -0.0011(6) 0.0001(6)
C7 0.0346(11) 0.0276(9) 0.0246(9) 0.0048(8) 0.0102(8) -0.0043(8)
C6 0.0249(10) 0.0375(11) 0.0377(12) -0.0023(9) -0.0101(8) -0.0011(8)
C4 0.0228(8) 0.0257(8) 0.0185(8) 0.0018(7) -0.0031(7) -0.0014(7)

loop_
_atom_type_symbol
_atom_type_description
_atom_type_scat_dispersion_real
_atom_type_scat_dispersion_imag
_atom_type_scat_source
C C 0.0033 0.0016 'International Tables Vol C Tables 4.2.6.8 and 6.1.1.4'
H H 0.0000 0.0000 'International Tables Vol C Tables 4.2.6.8 and 6.1.1.4'
N N 0.0061 0.0033 'International Tables Vol C Tables 4.2.6.8 and 6.1.1.4'
O O 0.0106 0.0060 'International Tables Vol C Tables 4.2.6.8 and 6.1.1.4'

loop_
_geom_angle_atom_site_label_1
_geom_angle_atom_site_label_2
_geom_angle_atom_site_label_3
_geom_angle
C1 N1 C2 126.73(14)
C1 N1 C6 116.96(15)
C2 N1 C6 116.27(14)
N3 C3 N2 126.72(16)
N3 C3 C5 111.33(14)
N2 C3 C5 121.94(15)
O1 C1 N1 122.37(16)
O1 C1 C5 126.26(15)
N1 C1 C5 111.37(15)
C3 C5 N4 105.28(15)
C3 C5 C1 123.27(14)
N4 C5 C1 131.44(16)
C3 N2 C2 119.41(15)
C3 N2 C7 120.53(16)
C2 N2 C7 119.98(15)
C4 N4 C5 106.45(14)
C4 N4 H4 126.8
C5 N4 H4 126.8
O2 C2 N2 122.01(18)
O2 C2 N1 120.84(17)
N2 C2 N1 117.15(14)
C4 N3 C3 103.95(14)
N2 C7 H7B 109.5
N2 C7 H7C 109.5
H7B C7 H7C 109.5
N2 C7 H7A 109.5
H7B C7 H7A 109.5
H7C C7 H7A 109.5
N1 C6 H6B 109.5
N1 C6 H6C 109.5
H6B C6 H6C 109.5
N1 C6 H6A 109.5
H6B C6 H6A 109.5
H6C C6 H6A 109.5
N3 C4 N4 112.99(15)
N3 C4 H4A 123.5
N4 C4 H4A 123.5

loop_
_geom_bond_atom_site_label_1
_geom_bond_atom_site_label_2
_geom_bond_distance
O1 C1 1.226(2)
N1 C1 1.405(2)
N1 C2 1.411(2)
N1 C6 1.473(2)
C3 N3 1.356(2)
C3 N2 1.369(2)
C3 C5 1.375(2)
C1 C5 1.429(2)
C5 N4 1.380(2)
O2 C2 1.222(2)
N2 C2 1.381(2)
N2 C7 1.465(2)
N4 C4 1.340(2)
N4 H4 0.8800
N3 C4 1.338(2)
C7 H7B 0.9800
C7 H7C 0.9800
C7 H7A 0.9800
C6 H6B 0.9800
C6 H6C 0.9800
C6 H6A 0.9800
C4 H4A 0.9500

loop_
_geom_hbond_atom_site_label_D
_geom_hbond_atom_site_label_H
_geom_hbond_atom_site_label_A
_geom_hbond_distance_DH
_geom_hbond_distance_HA
_geom_hbond_distance_DA
_geom_hbond_angle_DHA
_geom_hbond_site_symmetry_A
N4 H4 N3 0.88 1.91 2.786(2) 177.9 3_545
